data_7201955
loop_
_publ_author_name
'Mondal, Raju'
'Bhunia, Manas Kumar'
'Dhara, Koushik'

_publ_section_title
;
 Crystal engineering of zinc(II) metal--organic frameworks: role of
 steric bulk and angular disposition of coordinating sites of the
 ligands
;
_journal_issue 9
_journal_name_full CrystEngComm
_journal_page_first 1167
_journal_paper_doi 10.1039/b800908b
_journal_volume 10
_journal_year 2008
_chemical_formula_sum 'C19 H20 N4 O4 Zn'
_chemical_formula_weight 433.76
_chemical_name_systematic
;
?
;
_space_group_IT_number 15
_symmetry_cell_setting monoclinic
_symmetry_space_group_name_Hall '-C 2yc'
_symmetry_space_group_name_H-M 'C 1 2/c 1'
_atom_sites_solution_hydrogens geom
_atom_sites_solution_primary direct
_atom_sites_solution_secondary difmap
_audit_creation_method SHELXL-97
_cell_angle_alpha 90.00
_cell_angle_beta 120.240(2)
_cell_angle_gamma 90.00
_cell_formula_units_Z 8
_cell_length_a 19.5910(10)
_cell_length_b 13.4860(7)
_cell_length_c 19.1550(10)
_cell_measurement_reflns_used 5930
_cell_measurement_temperature 296(2)
_cell_measurement_theta_max 25.79
_cell_measurement_theta_min 2.4
_cell_volume 4372.2(4)
_computing_cell_refinement 'Bruker SMART'
_computing_data_collection 'Bruker SMART'
_computing_data_reduction 'Bruker SHELXTL'
_computing_molecular_graphics 'Bruker SHELXTL'
_computing_publication_material 'Bruker SHELXTL'
_computing_structure_refinement 'SHELXL-97 (Sheldrick, 1997)'
_computing_structure_solution 'SHELXS-97 (Sheldrick, 1990)'
_diffrn_ambient_temperature 296(2)
_diffrn_detector_area_resol_mean 8
_diffrn_measured_fraction_theta_full 0.993
_diffrn_measured_fraction_theta_max 0.993
_diffrn_measurement_device_type 'Bruker APEX-2 CCD area detector'
_diffrn_measurement_method '/w scan'
_diffrn_radiation_monochromator graphite
_diffrn_radiation_source 'fine-focus sealed tube'
_diffrn_radiation_type MoK\a
_diffrn_radiation_wavelength 0.71073
_diffrn_reflns_av_R_equivalents 0.0537
_diffrn_reflns_av_sigmaI/netI 0.0402
_diffrn_reflns_limit_h_max 26
_diffrn_reflns_limit_h_min -25
_diffrn_reflns_limit_k_max 17
_diffrn_reflns_limit_k_min -17
_diffrn_reflns_limit_l_max 23
_diffrn_reflns_limit_l_min -25
_diffrn_reflns_number 35495
_diffrn_reflns_theta_full 28.19
_diffrn_reflns_theta_max 28.19
_diffrn_reflns_theta_min 1.93
_diffrn_standards_decay_% 0
_exptl_absorpt_coefficient_mu 1.153
_exptl_absorpt_correction_type none
_exptl_crystal_colour colourless
_exptl_crystal_density_diffrn 1.318
_exptl_crystal_density_meas ?
_exptl_crystal_density_method .
_exptl_crystal_description needle
_exptl_crystal_F_000 1792
_exptl_crystal_size_max 0.26
_exptl_crystal_size_mid 0.12
_exptl_crystal_size_min 0.08
_refine_diff_density_max 1.068
_refine_diff_density_min -0.225
_refine_diff_density_rms 0.076
_refine_ls_extinction_method none
_refine_ls_goodness_of_fit_ref 1.019
_refine_ls_hydrogen_treatment mixed
_refine_ls_matrix_type full
_refine_ls_number_parameters 281
_refine_ls_number_reflns 5341
_refine_ls_number_restraints 0
_refine_ls_restrained_S_all 1.019
_refine_ls_R_factor_all 0.0906
_refine_ls_R_factor_gt 0.0501
_refine_ls_shift/su_max 0.021
_refine_ls_shift/su_mean 0.001
_refine_ls_structure_factor_coef Fsqd
_refine_ls_weighting_details 'calc w=1/[\s^2^(Fo^2^)+(0.0874P)^2^+1.3713P] where P=(Fo^2^+2Fc^2^)/3'
_refine_ls_weighting_scheme calc
_refine_ls_wR_factor_gt 0.1329
_refine_ls_wR_factor_ref 0.1546
_reflns_number_gt 3401
_reflns_number_total 5341
_reflns_threshold_expression I>2\s(I)
_cod_data_source_file b800908b.txt
_cod_data_source_block 07rmd009
_cod_depositor_comments
;
The following automatic conversions were performed:
'_symmetry_cell_setting' value 'Monoclinic' changed to 'monoclinic'
according to '/home/saulius/struct/CIF-dictionaries/cif_core.dic'
dictionary named 'cif_core.dic' version 2.4.1 from 2010-06-29.

Automatic conversion script
Id: cif_fix_enum 1527 2010-12-29 10:47:43Z saulius 
;
_cod_original_sg_symbol_H-M C2/c
_cod_database_code 7201955

loop_
_symmetry_equiv_pos_as_xyz
'x, y, z'
'-x, y, -z+1/2'
'x+1/2, y+1/2, z'
'-x+1/2, y+1/2, -z+1/2'
'-x, -y, -z'
'x, -y, z-1/2'
'-x+1/2, -y+1/2, -z'
'x+1/2, -y+1/2, z-1/2'

loop_
_atom_site_label
_atom_site_type_symbol
_atom_site_fract_x
_atom_site_fract_y
_atom_site_fract_z
_atom_site_U_iso_or_equiv
_atom_site_adp_type
_atom_site_occupancy
_atom_site_symmetry_multiplicity
_atom_site_calc_flag
_atom_site_refinement_flags
_atom_site_disorder_assembly
_atom_site_disorder_group
Zn1 Zn 0.05055(2) 0.22683(3) 0.04686(2) 0.05170(16) Uani 1 1 d . . .
O1 O -0.05628(16) 0.2366(2) 0.0237(2) 0.0837(8) Uani 1 1 d . . .
N1 N 0.10945(16) 0.3549(2) 0.07858(16) 0.0578(7) Uani 1 1 d . . .
C1 C -0.1725(2) 0.2738(3) 0.0224(2) 0.0568(8) Uani 1 1 d . . .
N2 N 0.08417(18) 0.4356(2) 0.10086(17) 0.0575(7) Uani 1 1 d . . .
O3 O 0.04304(19) 0.1895(2) -0.05368(15) 0.0794(8) Uani 1 1 d . . .
C8 C 0.04826(19) 0.1058(3) -0.08011(19) 0.0554(8) Uani 1 1 d . . .
C4 C 0.02332(18) 0.1050(2) -0.16841(19) 0.0511(7) Uani 1 1 d . . .
C15 C 0.1396(2) 0.5057(3) 0.1319(2) 0.0609(8) Uani 1 1 d . . .
C13 C 0.2042(2) 0.4704(3) 0.12969(18) 0.0590(8) Uani 1 1 d . . .
C5 C 0.01191(19) 0.0168(3) -0.20862(18) 0.0526(7) Uani 1 1 d . . .
O4 O 0.07040(19) 0.0293(2) -0.04080(14) 0.0875(9) Uani 1 1 d . . .
C2 C -0.2004(2) 0.1781(3) -0.0008(2) 0.0617(9) Uani 1 1 d . . .
C12 C 0.2828(2) 0.5203(3) 0.1602(2) 0.0733(11) Uani 1 1 d . . .
H12A H 0.3165 0.4772 0.1500 0.088 Uiso 1 1 calc R . .
H12B H 0.2749 0.5809 0.1297 0.088 Uiso 1 1 calc R . .
C14 C 0.1832(2) 0.3762(3) 0.0959(2) 0.0644(9) Uani 1 1 d . . .
O2 O -0.05995(18) 0.3774(3) 0.0790(2) 0.1088(12) Uani 1 1 d . . .
C6 C -0.2230(2) 0.3448(3) 0.0233(2) 0.0632(9) Uani 1 1 d . . .
C3 C 0.0112(3) 0.1930(3) -0.2098(2) 0.0742(12) Uani 1 1 d . . .
C7 C -0.0896(2) 0.2992(3) 0.0445(2) 0.0639(9) Uani 1 1 d . . .
C19 C 0.1253(3) 0.6018(3) 0.1610(3) 0.0952(14) Uani 1 1 d . . .
H19A H 0.0850 0.5931 0.1750 0.143 Uiso 1 1 calc R . .
H19B H 0.1085 0.6507 0.1191 0.143 Uiso 1 1 calc R . .
H19C H 0.1733 0.6235 0.2078 0.143 Uiso 1 1 calc R . .
C18 C 0.2299(3) 0.3025(4) 0.0796(3) 0.1097(19) Uani 1 1 d . . .
H18A H 0.1948 0.2564 0.0393 0.165 Uiso 1 1 calc R . .
H18B H 0.2647 0.2674 0.1284 0.165 Uiso 1 1 calc R . .
H18C H 0.2606 0.3362 0.0604 0.165 Uiso 1 1 calc R . .
H3 H 0.0179(19) 0.247(3) -0.189(2) 0.045(9) Uiso 1 1 d . . .
H5 H 0.0190(19) -0.045(3) -0.173(2) 0.062(9) Uiso 1 1 d . . .
H6 H -0.207(2) 0.396(3) 0.038(2) 0.046(11) Uiso 1 1 d . . .
H222 H 0.039(2) 0.426(3) 0.098(2) 0.068(11) Uiso 1 1 d . . .
H2 H -0.168(2) 0.129(3) -0.002(2) 0.066(10) Uiso 1 1 d . . .
N3 N 0.39247(16) 0.6292(2) 0.36426(15) 0.0555(7) Uani 1 1 d . . .
N4 N 0.37720(16) 0.5373(2) 0.37968(16) 0.0572(7) Uani 1 1 d . . .
C9 C 0.36091(18) 0.6342(3) 0.28386(18) 0.0532(8) Uani 1 1 d . . .
C10 C 0.32462(18) 0.5452(3) 0.24862(18) 0.0547(8) Uani 1 1 d . . .
C11 C 0.3376(2) 0.4841(3) 0.3124(2) 0.0623(9) Uani 1 1 d . . .
C16 C 0.3709(3) 0.7251(3) 0.2449(2) 0.0769(11) Uani 1 1 d . . .
H16C H 0.3879 0.7793 0.2825 0.115 Uiso 1 1 calc R . .
H16B H 0.3214 0.7415 0.1978 0.115 Uiso 1 1 calc R . .
H16A H 0.4098 0.7128 0.2295 0.115 Uiso 1 1 calc R . .
C17 C 0.3193(3) 0.3780(3) 0.3155(3) 0.0962(15) Uani 1 1 d . . .
H17C H 0.3620 0.3478 0.3628 0.144 Uiso 1 1 calc R . .
H17B H 0.3126 0.3447 0.2681 0.144 Uiso 1 1 calc R . .
H17A H 0.2716 0.3727 0.3176 0.144 Uiso 1 1 calc R . .
H444 H 0.3982(18) 0.522(2) 0.433(2) 0.052(9) Uiso 1 1 d . . .

loop_
_atom_site_aniso_label
_atom_site_aniso_U_11
_atom_site_aniso_U_22
_atom_site_aniso_U_33
_atom_site_aniso_U_23
_atom_site_aniso_U_13
_atom_site_aniso_U_12
Zn1 0.0520(2) 0.0554(3) 0.0411(2) -0.00569(16) 0.01858(17) 0.00691(16)
O1 0.0574(15) 0.085(2) 0.108(2) -0.0069(16) 0.0406(17) 0.0076(13)
N1 0.0576(16) 0.0624(18) 0.0504(15) -0.0099(13) 0.0250(13) 0.0004(13)
C1 0.0562(18) 0.071(2) 0.0421(17) 0.0072(16) 0.0237(15) 0.0082(17)
N2 0.0563(17) 0.0548(17) 0.0582(17) -0.0053(13) 0.0265(14) 0.0035(14)
O3 0.120(2) 0.0656(16) 0.0534(14) -0.0091(13) 0.0442(15) 0.0079(16)
C8 0.0579(18) 0.063(2) 0.0426(17) -0.0062(16) 0.0235(15) 0.0008(16)
C4 0.0564(17) 0.0549(19) 0.0426(16) -0.0037(14) 0.0253(14) 0.0001(14)
C15 0.069(2) 0.055(2) 0.0500(19) -0.0005(16) 0.0234(17) -0.0021(17)
C13 0.0603(19) 0.077(2) 0.0376(16) -0.0062(16) 0.0229(15) -0.0097(17)
C5 0.0592(18) 0.057(2) 0.0389(16) -0.0001(14) 0.0224(14) -0.0003(15)
O4 0.133(3) 0.0750(19) 0.0407(13) 0.0020(13) 0.0338(15) 0.0221(17)
C2 0.063(2) 0.070(2) 0.055(2) 0.0074(18) 0.0319(17) 0.0157(19)
C12 0.077(2) 0.100(3) 0.0440(19) -0.0114(19) 0.0314(18) -0.027(2)
C14 0.062(2) 0.079(3) 0.0508(19) -0.0139(18) 0.0279(17) -0.0029(18)
O2 0.0760(19) 0.113(3) 0.149(3) -0.049(2) 0.065(2) -0.0201(19)
C6 0.065(2) 0.063(2) 0.063(2) 0.001(2) 0.0336(19) 0.001(2)
C3 0.116(3) 0.051(2) 0.057(2) -0.0101(19) 0.044(2) -0.002(2)
C7 0.056(2) 0.077(3) 0.055(2) 0.0034(18) 0.0252(17) 0.0057(19)
C19 0.104(3) 0.060(3) 0.113(4) -0.018(2) 0.048(3) 0.000(2)
C18 0.078(3) 0.138(4) 0.120(4) -0.059(4) 0.055(3) -0.007(3)
N3 0.0621(16) 0.0581(17) 0.0416(14) 0.0023(12) 0.0225(13) -0.0061(13)
N4 0.0631(17) 0.0614(18) 0.0377(14) 0.0037(13) 0.0185(13) -0.0095(14)
C9 0.0527(17) 0.067(2) 0.0399(16) 0.0061(15) 0.0233(14) -0.0004(15)
C10 0.0541(17) 0.070(2) 0.0392(16) -0.0029(15) 0.0232(14) -0.0114(16)
C11 0.067(2) 0.071(2) 0.0470(18) -0.0037(17) 0.0269(17) -0.0142(18)
C16 0.099(3) 0.076(3) 0.054(2) 0.0068(19) 0.038(2) -0.011(2)
C17 0.134(4) 0.078(3) 0.059(2) -0.005(2) 0.036(3) -0.041(3)

loop_
_atom_type_symbol
_atom_type_description
_atom_type_scat_dispersion_real
_atom_type_scat_dispersion_imag
_atom_type_scat_source
C C 0.0033 0.0016 'International Tables Vol C Tables 4.2.6.8 and 6.1.1.4'
H H 0.0000 0.0000 'International Tables Vol C Tables 4.2.6.8 and 6.1.1.4'
N N 0.0061 0.0033 'International Tables Vol C Tables 4.2.6.8 and 6.1.1.4'
O O 0.0106 0.0060 'International Tables Vol C Tables 4.2.6.8 and 6.1.1.4'
Zn Zn 0.2839 1.4301 'International Tables Vol C Tables 4.2.6.8 and 6.1.1.4'

loop_
_geom_angle_atom_site_label_1
_geom_angle_atom_site_label_2
_geom_angle_atom_site_label_3
_geom_angle
_geom_angle_site_symmetry_1
_geom_angle_site_symmetry_3
_geom_angle_publ_flag
O1 Zn1 O3 105.22(14) . . ?
O1 Zn1 N3 108.70(13) . 4_545 ?
O3 Zn1 N3 114.23(11) . 4_545 ?
O1 Zn1 N1 114.12(12) . . ?
O3 Zn1 N1 105.82(12) . . ?
N3 Zn1 N1 108.85(11) 4_545 . ?
C7 O1 Zn1 131.2(3) . . ?
C14 N1 N2 105.7(3) . . ?
C14 N1 Zn1 130.3(2) . . ?
N2 N1 Zn1 123.1(2) . . ?
C6 C1 C2 118.6(3) . . ?
C6 C1 C7 121.3(4) . . ?
C2 C1 C7 120.1(3) . . ?
C15 N2 N1 111.5(3) . . ?
C15 N2 H222 135(3) . . ?
N1 N2 H222 112(3) . . ?
C8 O3 Zn1 130.9(2) . . ?
O4 C8 O3 125.7(3) . . ?
O4 C8 C4 120.0(3) . . ?
O3 C8 C4 114.3(3) . . ?
C5 C4 C3 119.4(3) . . ?
C5 C4 C8 120.4(3) . . ?
C3 C4 C8 120.3(3) . . ?
N2 C15 C13 107.3(3) . . ?
N2 C15 C19 121.2(3) . . ?
C13 C15 C19 131.5(4) . . ?
C15 C13 C14 105.7(3) . . ?
C15 C13 C12 127.8(4) . . ?
C14 C13 C12 126.5(3) . . ?
C4 C5 C5 119.95(19) . 2_554 ?
C4 C5 H5 112.9(18) . . ?
C5 C5 H5 127.0(18) 2_554 . ?
C6 C2 C1 120.3(4) 7_455 . ?
C6 C2 H2 119(2) 7_455 . ?
C1 C2 H2 120(2) . . ?
C10 C12 C13 114.1(3) . . ?
C10 C12 H12A 108.7 . . ?
C13 C12 H12A 108.7 . . ?
C10 C12 H12B 108.7 . . ?
C13 C12 H12B 108.7 . . ?
H12A C12 H12B 107.6 . . ?
N1 C14 C13 109.9(3) . . ?
N1 C14 C18 120.4(4) . . ?
C13 C14 C18 129.8(4) . . ?
C2 C6 C1 121.1(4) 7_455 . ?
C2 C6 H6 120(3) 7_455 . ?
C1 C6 H6 118(3) . . ?
C3 C3 C4 120.7(2) 2_554 . ?
C3 C3 H3 116(2) 2_554 . ?
C4 C3 H3 123(2) . . ?
O2 C7 O1 125.0(4) . . ?
O2 C7 C1 120.1(4) . . ?
O1 C7 C1 114.9(4) . . ?
C15 C19 H19A 109.5 . . ?
C15 C19 H19B 109.5 . . ?
H19A C19 H19B 109.5 . . ?
C15 C19 H19C 109.5 . . ?
H19A C19 H19C 109.5 . . ?
H19B C19 H19C 109.5 . . ?
C14 C18 H18A 109.5 . . ?
C14 C18 H18B 109.5 . . ?
H18A C18 H18B 109.5 . . ?
C14 C18 H18C 109.5 . . ?
H18A C18 H18C 109.5 . . ?
H18B C18 H18C 109.5 . . ?
C9 N3 N4 105.9(3) . . ?
C9 N3 Zn1 133.2(2) . 4 ?
N4 N3 Zn1 120.9(2) . 4 ?
C11 N4 N3 111.7(3) . . ?
C11 N4 H444 132(2) . . ?
N3 N4 H444 116(2) . . ?
N3 C9 C10 110.0(3) . . ?
N3 C9 C16 120.8(3) . . ?
C10 C9 C16 129.1(3) . . ?
C9 C10 C11 105.3(3) . . ?
C9 C10 C12 126.7(3) . . ?
C11 C10 C12 127.9(3) . . ?
N4 C11 C10 107.0(3) . . ?
N4 C11 C17 121.0(3) . . ?
C10 C11 C17 131.9(3) . . ?
C9 C16 H16C 109.5 . . ?
C9 C16 H16B 109.5 . . ?
H16C C16 H16B 109.5 . . ?
C9 C16 H16A 109.5 . . ?
H16C C16 H16A 109.5 . . ?
H16B C16 H16A 109.5 . . ?
C11 C17 H17C 109.5 . . ?
C11 C17 H17B 109.5 . . ?
H17C C17 H17B 109.5 . . ?
C11 C17 H17A 109.5 . . ?
H17C C17 H17A 109.5 . . ?
H17B C17 H17A 109.5 . . ?

loop_
_geom_bond_atom_site_label_1
_geom_bond_atom_site_label_2
_geom_bond_distance
_geom_bond_site_symmetry_2
_geom_bond_publ_flag
Zn1 O1 1.913(3) . ?
Zn1 O3 1.923(2) . ?
Zn1 N3 1.991(3) 4_545 ?
Zn1 N1 1.995(3) . ?
O1 C7 1.249(5) . ?
N1 C14 1.341(4) . ?
N1 N2 1.350(4) . ?
C1 C6 1.384(5) . ?
C1 C2 1.384(5) . ?
C1 C7 1.497(5) . ?
N2 C15 1.333(5) . ?
N2 H222 0.86(4) . ?
O3 C8 1.262(4) . ?
C8 O4 1.221(4) . ?
C8 C4 1.506(4) . ?
C4 C5 1.373(4) . ?
C4 C3 1.381(5) . ?
C15 C13 1.372(5) . ?
C15 C19 1.492(5) . ?
C13 C14 1.390(5) . ?
C13 C12 1.503(5) . ?
C5 C5 1.409(6) 2_554 ?
C5 H5 1.04(4) . ?
C2 C6 1.372(5) 7_455 ?
C2 H2 0.93(4) . ?
C12 C10 1.502(4) . ?
C12 H12A 0.9700 . ?
C12 H12B 0.9700 . ?
C14 C18 1.487(5) . ?
O2 C7 1.225(5) . ?
C6 C2 1.372(5) 7_455 ?
C6 H6 0.75(3) . ?
C3 C3 1.371(7) 2_554 ?
C3 H3 0.81(3) . ?
C19 H19A 0.9600 . ?
C19 H19B 0.9600 . ?
C19 H19C 0.9600 . ?
C18 H18A 0.9600 . ?
C18 H18B 0.9600 . ?
C18 H18C 0.9600 . ?
N3 C9 1.342(4) . ?
N3 N4 1.343(4) . ?
N3 Zn1 1.991(3) 4 ?
N4 C11 1.330(4) . ?
N4 H444 0.92(3) . ?
C9 C10 1.385(5) . ?
C9 C16 1.498(5) . ?
C10 C11 1.387(5) . ?
C11 C17 1.484(5) . ?
C16 H16C 0.9600 . ?
C16 H16B 0.9600 . ?
C16 H16A 0.9600 . ?
C17 H17C 0.9600 . ?
C17 H17B 0.9600 . ?
C17 H17A 0.9600 . ?
